data_4346531
loop_
_publ_author_name
'Maddock, Lewis C. H.'
'Cadenbach, Thomas'
'Kennedy, Alan R.'
'Borilovic, Ivana'
'Arom\'i, Guillem'
'Hevia, Eva'

_publ_section_title
;
 Accessing sodium ferrate complexes containing neutral and anionic
 N-heterocyclic carbene ligands: structural, synthetic, and magnetic
 insights.
;
_journal_issue 18
_journal_name_full 'Inorganic chemistry'
_journal_page_first 9201
_journal_page_last 9210
_journal_paper_doi 10.1021/acs.inorgchem.5b01638
_journal_volume 54
_journal_year 2015
_chemical_formula_sum 'C40 H74 Fe N4 Si4'
_chemical_formula_weight 779.24
_space_group_crystal_system monoclinic
_space_group_IT_number 14
_space_group_name_Hall '-P 2yn'
_space_group_name_H-M_alt 'P 1 21/n 1'
_atom_sites_solution_hydrogens geom
_audit_creation_method SHELXL-2013
_cell_angle_alpha 90
_cell_angle_beta 90.268(3)
_cell_angle_gamma 90
_cell_formula_units_Z 4
_cell_length_a 13.5831(3)
_cell_length_b 16.1634(4)
_cell_length_c 21.2440(6)
_cell_measurement_reflns_used 6470
_cell_measurement_temperature 123(2)
_cell_measurement_theta_max 72.9300
_cell_measurement_theta_min 3.4350
_cell_volume 4664.0(2)
_computing_structure_refinement 'SHELXL-2013 (Sheldrick, 2013)'
_diffrn_ambient_temperature 123(2)
_diffrn_detector_area_resol_mean 16.0268
_diffrn_measured_fraction_theta_full 0.949
_diffrn_measured_fraction_theta_max 0.932
_diffrn_measurement_device_type 'Sapphire3, Gemini'
_diffrn_radiation_monochromator graphite
_diffrn_radiation_source 'Enhance (Cu) X-ray Source'
_diffrn_radiation_type 'Cu K\a'
_diffrn_radiation_wavelength 1.5418
_diffrn_reflns_av_R_equivalents 0.0451
_diffrn_reflns_av_unetI/netI 0.0561
_diffrn_reflns_Laue_measured_fraction_full 0.949
_diffrn_reflns_Laue_measured_fraction_max 0.932
_diffrn_reflns_limit_h_max 16
_diffrn_reflns_limit_h_min -14
_diffrn_reflns_limit_k_max 20
_diffrn_reflns_limit_k_min -14
_diffrn_reflns_limit_l_max 25
_diffrn_reflns_limit_l_min -26
_diffrn_reflns_number 20261
_diffrn_reflns_point_group_measured_fraction_full 0.949
_diffrn_reflns_point_group_measured_fraction_max 0.932
_diffrn_reflns_theta_full 70.000
_diffrn_reflns_theta_max 73.374
_diffrn_reflns_theta_min 3.436
_exptl_absorpt_coefficient_mu 3.792
_exptl_absorpt_correction_T_max 1.00000
_exptl_absorpt_correction_T_min 0.39746
_exptl_absorpt_correction_type multi-scan
_exptl_absorpt_process_details
;
CrysAlisPro, Agilent Technologies,
Version 1.171.36.32 (release 02-08-2013 CrysAlis171 .NET)
(compiled Aug  2 2013,16:46:58)
Empirical absorption correction using spherical harmonics,
 implemented in SCALE3 ABSPACK scaling algorithm.
;
_exptl_crystal_colour colourless
_exptl_crystal_density_diffrn 1.110
_exptl_crystal_description plates
_exptl_crystal_F_000 1696
_exptl_crystal_size_max 0.5
_exptl_crystal_size_mid 0.37
_exptl_crystal_size_min 0.04
_refine_diff_density_max 0.522
_refine_diff_density_min -0.432
_refine_diff_density_rms 0.062
_refine_ls_extinction_method none
_refine_ls_goodness_of_fit_ref 1.017
_refine_ls_hydrogen_treatment constr
_refine_ls_matrix_type full
_refine_ls_number_parameters 476
_refine_ls_number_reflns 8730
_refine_ls_number_restraints 30
_refine_ls_restrained_S_all 1.021
_refine_ls_R_factor_all 0.0608
_refine_ls_R_factor_gt 0.0476
_refine_ls_shift/su_max 0.001
_refine_ls_shift/su_mean 0.000
_refine_ls_structure_factor_coef Fsqd
_refine_ls_weighting_details 'w=1/[\s^2^(Fo^2^)+(0.0719P)^2^+0.7889P] where P=(Fo^2^+2Fc^2^)/3'
_refine_ls_weighting_scheme calc
_refine_ls_wR_factor_gt 0.1191
_refine_ls_wR_factor_ref 0.1283
_reflns_Friedel_coverage 0.000
_reflns_number_gt 7148
_reflns_number_total 8730
_reflns_threshold_expression 'I > 2\s(I)'
_cod_data_source_file ic5b01638_si_002.cif
_cod_data_source_block lewis_30smart
_cod_original_sg_symbol_H-M 'P 21/n'
_cod_database_code 4346531
_shelx_space_group_comment
;
The symmetry employed for this shelxl refinement is uniquely defined
by the following loop, which should always be used as a source of
symmetry information in preference to the above space-group names.
They are only intended as comments.
;
_shelxl_version_number 2013-3

loop_
_space_group_symop_operation_xyz
'x, y, z'
'-x+1/2, y+1/2, -z+1/2'
'-x, -y, -z'
'x-1/2, -y-1/2, z-1/2'

loop_
_atom_site_label
_atom_site_type_symbol
_atom_site_fract_x
_atom_site_fract_y
_atom_site_fract_z
_atom_site_U_iso_or_equiv
_atom_site_adp_type
_atom_site_occupancy
_atom_site_site_symmetry_order
_atom_site_calc_flag
_atom_site_refinement_flags_posn
_atom_site_refinement_flags_adp
_atom_site_refinement_flags_occupancy
_atom_site_disorder_assembly
_atom_site_disorder_group
Fe1 Fe 0.14782(2) 0.69981(2) 0.33191(2) 0.02176(10) Uani 1 1 d . . . . .
Si1 Si -0.05983(4) 0.68749(4) 0.40106(3) 0.02878(15) Uani 1 1 d . . . . .
Si2 Si -0.01039(5) 0.84099(5) 0.32796(3) 0.03797(17) Uani 1 1 d . . . . .
Si3 Si 0.09336(6) 0.59251(5) 0.21270(3) 0.03998(18) Uani 1 1 d D U . . .
Si4 Si 0.28062(5) 0.69236(5) 0.21320(3) 0.03518(16) Uani 1 1 d . . . . .
N1 N 0.24331(13) 0.75927(12) 0.51618(9) 0.0240(4) Uani 1 1 d . . . . .
N2 N 0.31980(13) 0.69234(12) 0.44368(9) 0.0234(4) Uani 1 1 d . . . . .
N3 N 0.01629(13) 0.74298(14) 0.35336(9) 0.0288(4) Uani 1 1 d . . . . .
N4 N 0.17920(14) 0.65279(13) 0.25010(9) 0.0268(4) Uani 1 1 d . . . . .
C1 C 0.22088(15) 0.79884(15) 0.57554(10) 0.0259(4) Uani 1 1 d . . . . .
C2 C 0.32358(15) 0.71487(15) 0.50438(11) 0.0251(4) Uani 1 1 d . . . . .
C3 C 0.39678(15) 0.64367(15) 0.41445(10) 0.0250(4) Uani 1 1 d . . . . .
C4 C 0.23215(15) 0.71990(14) 0.41433(10) 0.0230(4) Uani 1 1 d . . . . .
C5 C 0.18691(15) 0.76229(14) 0.46170(10) 0.0238(4) Uani 1 1 d . . . . .
H5 H 0.1255 0.7899 0.4578 0.029 Uiso 1 1 calc R U . . .
C6 C 0.18284(17) 0.75041(16) 0.62448(11) 0.0303(5) Uani 1 1 d . . . . .
C7 C 0.1657(2) 0.79029(18) 0.68171(12) 0.0381(6) Uani 1 1 d . . . . .
H7 H 0.1406 0.7596 0.7162 0.046 Uiso 1 1 calc R U . . .
C8 C 0.1849(2) 0.8736(2) 0.68879(13) 0.0441(6) Uani 1 1 d . . . . .
H8 H 0.1738 0.8993 0.7283 0.053 Uiso 1 1 calc R U . . .
C9 C 0.2197(2) 0.92005(17) 0.63936(13) 0.0392(6) Uani 1 1 d . . . . .
H9 H 0.2313 0.9775 0.6451 0.047 Uiso 1 1 calc R U . . .
C10 C 0.23840(17) 0.88371(16) 0.58092(12) 0.0310(5) Uani 1 1 d . . . . .
C11 C 0.15487(19) 0.66028(17) 0.61590(12) 0.0340(5) Uani 1 1 d . . . . .
H11 H 0.1798 0.6417 0.5740 0.041 Uiso 1 1 calc R U . . .
C12 C 0.2004(3) 0.6045(2) 0.66633(15) 0.0502(7) Uani 1 1 d . . . . .
H12A H 0.1858 0.5465 0.6564 0.075 Uiso 1 1 calc R U . . .
H12B H 0.1726 0.6184 0.7075 0.075 Uiso 1 1 calc R U . . .
H12C H 0.2718 0.6127 0.6674 0.075 Uiso 1 1 calc R U . . .
C13 C 0.0424(2) 0.6511(2) 0.61564(15) 0.0451(6) Uani 1 1 d . . . . .
H13A H 0.0141 0.6865 0.5828 0.068 Uiso 1 1 calc R U . . .
H13B H 0.0164 0.6676 0.6567 0.068 Uiso 1 1 calc R U . . .
H13C H 0.0249 0.5933 0.6073 0.068 Uiso 1 1 calc R U . . .
C14 C 0.27526(19) 0.93570(16) 0.52598(12) 0.0345(5) Uani 1 1 d . . . . .
H14 H 0.2671 0.9022 0.4867 0.041 Uiso 1 1 calc R U . . .
C15 C 0.2157(3) 1.0147(2) 0.51785(17) 0.0569(8) Uani 1 1 d . . . . .
H15A H 0.2384 1.0443 0.4803 0.085 Uiso 1 1 calc R U . . .
H15B H 0.2246 1.0499 0.5550 0.085 Uiso 1 1 calc R U . . .
H15C H 0.1459 1.0008 0.5130 0.085 Uiso 1 1 calc R U . . .
C16 C 0.3842(2) 0.9557(3) 0.53325(19) 0.0597(9) Uani 1 1 d . . . . .
H16A H 0.4215 0.9042 0.5386 0.090 Uiso 1 1 calc R U . . .
H16B H 0.3940 0.9910 0.5703 0.090 Uiso 1 1 calc R U . . .
H16C H 0.4073 0.9847 0.4956 0.090 Uiso 1 1 calc R U . . .
C17 C 0.48450(17) 0.68306(17) 0.39679(12) 0.0314(5) Uani 1 1 d . . . . .
C18 C 0.55657(17) 0.6334(2) 0.36933(14) 0.0406(6) Uani 1 1 d . . . . .
H18 H 0.6164 0.6579 0.3558 0.049 Uiso 1 1 calc R U . . .
C19 C 0.54285(19) 0.5494(2) 0.36143(14) 0.0434(7) Uani 1 1 d . . . . .
H19 H 0.5934 0.5169 0.3430 0.052 Uiso 1 1 calc R U . . .
C20 C 0.45644(19) 0.51216(18) 0.38012(13) 0.0387(6) Uani 1 1 d . . . . .
H20 H 0.4480 0.4543 0.3745 0.046 Uiso 1 1 calc R U . . .
C21 C 0.38149(17) 0.55845(16) 0.40714(11) 0.0302(5) Uani 1 1 d . . . . .
C22 C 0.5059(2) 0.7743(2) 0.40758(16) 0.0454(7) Uani 1 1 d . . . . .
H22 H 0.4431 0.8023 0.4197 0.055 Uiso 1 1 calc R U . . .
C23 C 0.5803(3) 0.7859(2) 0.46109(19) 0.0674(11) Uani 1 1 d . . . . .
H23A H 0.6434 0.7613 0.4491 0.101 Uiso 1 1 calc R U . . .
H23B H 0.5558 0.7588 0.4992 0.101 Uiso 1 1 calc R U . . .
H23C H 0.5894 0.8451 0.4693 0.101 Uiso 1 1 calc R U . . .
C24 C 0.5462(2) 0.8169(3) 0.3484(2) 0.0621(10) Uani 1 1 d . . . . .
H24A H 0.5044 0.8032 0.3122 0.093 Uiso 1 1 calc R U . . .
H24B H 0.6135 0.7978 0.3406 0.093 Uiso 1 1 calc R U . . .
H24C H 0.5465 0.8770 0.3547 0.093 Uiso 1 1 calc R U . . .
C25 C 0.28743(19) 0.51606(16) 0.42842(13) 0.0357(5) Uani 1 1 d . . . . .
H25 H 0.2407 0.5597 0.4430 0.043 Uiso 1 1 calc R U . . .
C26 C 0.3082(3) 0.4581(3) 0.4836(2) 0.0816(14) Uani 1 1 d . . . . .
H26A H 0.3541 0.4148 0.4704 0.122 Uiso 1 1 calc R U . . .
H26B H 0.2465 0.4327 0.4975 0.122 Uiso 1 1 calc R U . . .
H26C H 0.3373 0.4896 0.5184 0.122 Uiso 1 1 calc R U . . .
C27 C 0.2391(2) 0.4696(2) 0.37430(17) 0.0530(8) Uani 1 1 d . . . . .
H27A H 0.2283 0.5076 0.3390 0.079 Uiso 1 1 calc R U . . .
H27B H 0.1757 0.4471 0.3881 0.079 Uiso 1 1 calc R U . . .
H27C H 0.2820 0.4243 0.3609 0.079 Uiso 1 1 calc R U . . .
C28 C -0.1117(2) 0.75044(19) 0.46768(13) 0.0404(6) Uani 1 1 d . . . . .
H28A H -0.1502 0.7966 0.4506 0.061 Uiso 1 1 calc R U . . .
H28B H -0.0577 0.7721 0.4936 0.061 Uiso 1 1 calc R U . . .
H28C H -0.1542 0.7154 0.4936 0.061 Uiso 1 1 calc R U . . .
C29 C 0.00438(18) 0.59769(17) 0.43917(12) 0.0341(5) Uani 1 1 d . . . . .
H29A H 0.0348 0.5632 0.4067 0.051 Uiso 1 1 calc R U . . .
H29B H -0.0435 0.5647 0.4627 0.051 Uiso 1 1 calc R U . . .
H29C H 0.0554 0.6182 0.4680 0.051 Uiso 1 1 calc R U . . .
C30 C -0.16916(18) 0.6452(2) 0.35727(15) 0.0457(7) Uani 1 1 d . . . . .
H30A H -0.2096 0.6911 0.3416 0.068 Uiso 1 1 calc R U . . .
H30B H -0.2084 0.6108 0.3856 0.068 Uiso 1 1 calc R U . . .
H30C H -0.1466 0.6117 0.3217 0.068 Uiso 1 1 calc R U . . .
C31 C -0.1456(2) 0.8550(2) 0.30907(17) 0.0560(9) Uani 1 1 d . . . . .
H31A H -0.1664 0.8128 0.2787 0.084 Uiso 1 1 calc R U . . .
H31B H -0.1563 0.9101 0.2910 0.084 Uiso 1 1 calc R U . . .
H31C H -0.1842 0.8493 0.3477 0.084 Uiso 1 1 calc R U . . .
C32 C 0.0234(2) 0.92236(18) 0.38785(16) 0.0462(7) Uani 1 1 d . . . . .
H32A H 0.0948 0.9221 0.3946 0.069 Uiso 1 1 calc R U . . .
H32B H -0.0098 0.9104 0.4277 0.069 Uiso 1 1 calc R U . . .
H32C H 0.0028 0.9768 0.3724 0.069 Uiso 1 1 calc R U . . .
C33 C 0.0572(4) 0.8682(3) 0.25453(19) 0.0839(16) Uani 1 1 d . . . . .
H33A H 0.0373 0.8306 0.2206 0.126 Uiso 1 1 calc R U . . .
H33B H 0.1282 0.8632 0.2619 0.126 Uiso 1 1 calc R U . . .
H33C H 0.0414 0.9253 0.2425 0.126 Uiso 1 1 calc R U . . .
C34 C 0.018(3) 0.522(3) 0.262(2) 0.0401(17) Uani 0.217(10) 1 d D U P A 1
H34A H 0.0600 0.4938 0.2929 0.060 Uiso 0.217(10) 1 calc R U P A 1
H34B H -0.0150 0.4809 0.2354 0.060 Uiso 0.217(10) 1 calc R U P A 1
H34C H -0.0324 0.5543 0.2847 0.060 Uiso 0.217(10) 1 calc R U P A 1
C35 C 0.0204(15) 0.6448(13) 0.1516(10) 0.0604(15) Uani 0.217(10) 1 d D U P A 1
H35A H -0.0034 0.6979 0.1677 0.091 Uiso 0.217(10) 1 calc R U P A 1
H35B H -0.0359 0.6100 0.1399 0.091 Uiso 0.217(10) 1 calc R U P A 1
H35C H 0.0615 0.6543 0.1145 0.091 Uiso 0.217(10) 1 calc R U P A 1
C36 C 0.1744(15) 0.5166(13) 0.1673(11) 0.0678(17) Uani 0.217(10) 1 d D U P A 1
H36A H 0.2148 0.5471 0.1370 0.102 Uiso 0.217(10) 1 calc R U P A 1
H36B H 0.1326 0.4769 0.1447 0.102 Uiso 0.217(10) 1 calc R U P A 1
H36C H 0.2173 0.4868 0.1968 0.102 Uiso 0.217(10) 1 calc R U P A 1
C37 C 0.3257(3) 0.7867(3) 0.25471(17) 0.0700(12) Uani 1 1 d . . . . .
H37A H 0.3862 0.8064 0.2346 0.105 Uiso 1 1 calc R U . . .
H37B H 0.3394 0.7734 0.2989 0.105 Uiso 1 1 calc R U . . .
H37C H 0.2754 0.8301 0.2524 0.105 Uiso 1 1 calc R U . . .
C38 C 0.2566(3) 0.7269(2) 0.13028(14) 0.0577(9) Uani 1 1 d . . . . .
H38A H 0.3126 0.7596 0.1153 0.087 Uiso 1 1 calc R U . . .
H38B H 0.1969 0.7609 0.1290 0.087 Uiso 1 1 calc R U . . .
H38C H 0.2479 0.6784 0.1032 0.087 Uiso 1 1 calc R U . . .
C39 C 0.3849(3) 0.6170(3) 0.2116(3) 0.0922(17) Uani 1 1 d . . . . .
H39A H 0.3618 0.5642 0.1944 0.138 Uiso 1 1 calc R U . . .
H39B H 0.4099 0.6086 0.2544 0.138 Uiso 1 1 calc R U . . .
H39C H 0.4377 0.6389 0.1850 0.138 Uiso 1 1 calc R U . . .
C40 C 0.3977(2) 0.6884(2) 0.55226(13) 0.0433(7) Uani 1 1 d . . . . .
H40A H 0.4523 0.6601 0.5313 0.065 Uiso 1 1 calc R U . . .
H40B H 0.3668 0.6506 0.5823 0.065 Uiso 1 1 calc R U . . .
H40C H 0.4228 0.7371 0.5747 0.065 Uiso 1 1 calc R U . . .
C34A C 0.0320(7) 0.5185(9) 0.2670(6) 0.0401(17) Uani 0.783(10) 1 d D . P A 2
H34D H 0.0785 0.4749 0.2790 0.060 Uiso 0.783(10) 1 calc R U P A 2
H34E H -0.0251 0.4938 0.2459 0.060 Uiso 0.783(10) 1 calc R U P A 2
H34F H 0.0103 0.5480 0.3048 0.060 Uiso 0.783(10) 1 calc R U P A 2
C36A C 0.1386(5) 0.5277(4) 0.1470(3) 0.0678(17) Uani 0.783(10) 1 d D . P A 2
H36D H 0.1548 0.5631 0.1111 0.102 Uiso 0.783(10) 1 calc R U P A 2
H36E H 0.0874 0.4881 0.1346 0.102 Uiso 0.783(10) 1 calc R U P A 2
H36F H 0.1977 0.4976 0.1606 0.102 Uiso 0.783(10) 1 calc R U P A 2
C35A C -0.0108(4) 0.6611(3) 0.1808(3) 0.0604(15) Uani 0.783(10) 1 d D . P A 2
H35D H -0.0399 0.6925 0.2154 0.091 Uiso 0.783(10) 1 calc R U P A 2
H35E H -0.0613 0.6263 0.1611 0.091 Uiso 0.783(10) 1 calc R U P A 2
H35F H 0.0158 0.6995 0.1494 0.091 Uiso 0.783(10) 1 calc R U P A 2

loop_
_atom_site_aniso_label
_atom_site_aniso_U_11
_atom_site_aniso_U_22
_atom_site_aniso_U_33
_atom_site_aniso_U_23
_atom_site_aniso_U_13
_atom_site_aniso_U_12
Fe1 0.02026(16) 0.02933(18) 0.01570(16) -0.00122(13) 0.00219(12) 0.00141(13)
Si1 0.0220(3) 0.0399(3) 0.0245(3) -0.0003(3) 0.0045(2) 0.0017(2)
Si2 0.0415(3) 0.0432(4) 0.0292(3) 0.0086(3) 0.0060(3) 0.0162(3)
Si3 0.0534(4) 0.0452(4) 0.0214(3) -0.0038(3) -0.0015(3) -0.0163(3)
Si4 0.0316(3) 0.0495(4) 0.0245(3) 0.0038(3) 0.0102(2) -0.0014(3)
N1 0.0232(8) 0.0291(9) 0.0198(9) -0.0029(7) 0.0020(7) 0.0008(7)
N2 0.0201(8) 0.0292(9) 0.0207(9) -0.0033(7) 0.0026(7) 0.0002(7)
N3 0.0224(8) 0.0405(11) 0.0235(9) 0.0030(8) 0.0041(7) 0.0059(8)
N4 0.0280(8) 0.0349(10) 0.0176(8) -0.0030(7) 0.0052(7) -0.0018(8)
C1 0.0230(9) 0.0354(12) 0.0193(10) -0.0058(9) 0.0015(8) 0.0016(9)
C2 0.0224(9) 0.0320(11) 0.0208(10) -0.0023(8) 0.0018(8) 0.0003(8)
C3 0.0211(9) 0.0344(12) 0.0196(10) -0.0023(8) 0.0010(8) 0.0061(9)
C4 0.0194(8) 0.0302(11) 0.0194(10) 0.0000(8) 0.0005(8) -0.0012(8)
C5 0.0202(8) 0.0288(11) 0.0225(10) 0.0011(8) 0.0021(8) 0.0010(8)
C6 0.0299(10) 0.0371(13) 0.0240(11) -0.0014(9) 0.0022(9) 0.0015(9)
C7 0.0458(13) 0.0488(15) 0.0199(11) -0.0003(10) 0.0084(10) 0.0014(12)
C8 0.0596(16) 0.0504(16) 0.0222(12) -0.0120(11) 0.0084(11) 0.0058(14)
C9 0.0493(14) 0.0360(13) 0.0323(13) -0.0098(11) 0.0045(11) 0.0033(11)
C10 0.0288(10) 0.0370(13) 0.0273(12) -0.0042(10) 0.0034(9) 0.0013(9)
C11 0.0386(12) 0.0391(13) 0.0244(11) -0.0004(10) 0.0053(10) -0.0026(11)
C12 0.0604(17) 0.0451(16) 0.0450(17) 0.0058(13) -0.0049(14) -0.0005(14)
C13 0.0425(14) 0.0530(17) 0.0400(15) 0.0026(13) 0.0061(12) -0.0100(13)
C14 0.0382(12) 0.0337(12) 0.0316(13) -0.0051(10) 0.0064(10) -0.0025(10)
C15 0.069(2) 0.0540(19) 0.0474(18) 0.0123(15) 0.0168(16) 0.0190(16)
C16 0.0466(16) 0.068(2) 0.064(2) 0.0166(18) 0.0033(15) -0.0147(16)
C17 0.0236(10) 0.0407(13) 0.0298(12) -0.0003(10) 0.0034(9) 0.0036(9)
C18 0.0210(10) 0.0590(17) 0.0420(15) -0.0064(13) 0.0066(10) 0.0049(11)
C19 0.0311(12) 0.0558(17) 0.0433(15) -0.0135(13) 0.0021(11) 0.0162(12)
C20 0.0368(12) 0.0405(14) 0.0388(14) -0.0132(11) -0.0035(11) 0.0092(11)
C21 0.0296(10) 0.0363(12) 0.0248(11) -0.0061(9) -0.0008(9) 0.0024(10)
C22 0.0315(12) 0.0455(15) 0.0595(19) -0.0008(14) 0.0187(12) -0.0011(11)
C23 0.083(3) 0.063(2) 0.057(2) -0.0073(17) 0.0037(19) -0.037(2)
C24 0.0411(15) 0.070(2) 0.076(3) 0.024(2) 0.0052(16) -0.0079(15)
C25 0.0361(12) 0.0314(12) 0.0397(14) -0.0049(11) 0.0046(10) -0.0007(10)
C26 0.077(2) 0.112(4) 0.056(2) 0.034(2) -0.011(2) -0.035(3)
C27 0.0474(15) 0.0559(19) 0.0556(19) -0.0081(15) -0.0057(14) -0.0143(14)
C28 0.0379(12) 0.0506(16) 0.0330(13) -0.0034(12) 0.0154(11) 0.0028(11)
C29 0.0319(11) 0.0404(14) 0.0299(12) 0.0063(10) 0.0039(9) -0.0025(10)
C30 0.0250(10) 0.0610(18) 0.0510(17) -0.0042(14) -0.0003(11) -0.0035(12)
C31 0.0559(17) 0.0567(19) 0.0551(19) -0.0118(15) -0.0239(15) 0.0266(15)
C32 0.0467(14) 0.0376(14) 0.0542(18) 0.0044(13) -0.0011(13) 0.0028(12)
C33 0.131(4) 0.063(2) 0.058(2) 0.034(2) 0.048(3) 0.044(3)
C34 0.039(4) 0.050(2) 0.032(2) -0.0033(14) 0.002(3) -0.015(3)
C35 0.057(3) 0.077(3) 0.047(3) 0.011(2) -0.024(2) -0.012(2)
C36 0.089(4) 0.079(3) 0.036(3) -0.035(3) 0.020(2) -0.038(3)
C37 0.072(2) 0.100(3) 0.0385(17) -0.0041(18) 0.0086(16) -0.057(2)
C38 0.082(2) 0.067(2) 0.0245(13) 0.0078(13) 0.0078(14) -0.0228(19)
C39 0.052(2) 0.112(4) 0.114(4) 0.031(3) 0.043(2) 0.036(2)
C40 0.0364(12) 0.0628(19) 0.0306(13) -0.0051(12) -0.0039(11) 0.0089(12)
C34A 0.039(4) 0.050(2) 0.032(2) -0.0033(14) 0.002(3) -0.015(3)
C36A 0.089(4) 0.079(3) 0.036(3) -0.035(3) 0.020(2) -0.038(3)
C35A 0.057(3) 0.077(3) 0.047(3) 0.011(2) -0.024(2) -0.012(2)

loop_
_atom_type_symbol
_atom_type_description
_atom_type_scat_dispersion_real
_atom_type_scat_dispersion_imag
_atom_type_scat_source
Fe Fe -1.1336 3.1974 'International Tables Vol C Tables 4.2.6.8 and 6.1.1.4'
Si Si 0.2541 0.3302 'International Tables Vol C Tables 4.2.6.8 and 6.1.1.4'
N N 0.0311 0.0180 'International Tables Vol C Tables 4.2.6.8 and 6.1.1.4'
C C 0.0181 0.0091 'International Tables Vol C Tables 4.2.6.8 and 6.1.1.4'
H H 0.0000 0.0000 'International Tables Vol C Tables 4.2.6.8 and 6.1.1.4'

loop_
_geom_angle_atom_site_label_1
_geom_angle_atom_site_label_2
_geom_angle_atom_site_label_3
_geom_angle
N4 Fe1 N3 123.14(8)
N4 Fe1 C4 132.84(8)
N3 Fe1 C4 104.02(8)
N3 Si1 C29 112.42(10)
N3 Si1 C30 112.16(13)
C29 Si1 C30 107.30(14)
N3 Si1 C28 113.11(12)
C29 Si1 C28 105.59(13)
C30 Si1 C28 105.74(13)
N3 Si2 C33 112.19(14)
N3 Si2 C32 112.49(12)
C33 Si2 C32 106.3(2)
N3 Si2 C31 112.42(14)
C33 Si2 C31 106.0(2)
C32 Si2 C31 107.04(14)
N4 Si3 C35 115.5(6)
N4 Si3 C36A 116.3(2)
N4 Si3 C34A 112.6(4)
C36A Si3 C34A 104.8(6)
N4 Si3 C34 117.5(19)
C35 Si3 C34 112.5(17)
N4 Si3 C36 101.9(7)
C35 Si3 C36 104.4(10)
C34 Si3 C36 102(2)
N4 Si3 C35A 109.54(18)
C36A Si3 C35A 107.9(3)
C34A Si3 C35A 105.0(4)
N4 Si4 C37 110.64(13)
N4 Si4 C39 112.14(17)
C37 Si4 C39 107.1(2)
N4 Si4 C38 113.88(14)
C37 Si4 C38 104.82(17)
C39 Si4 C38 107.8(2)
C2 N1 C5 108.19(18)
C2 N1 C1 125.36(18)
C5 N1 C1 126.44(18)
C2 N2 C4 111.54(18)
C2 N2 C3 122.32(18)
C4 N2 C3 126.12(18)
Si1 N3 Si2 123.07(11)
Si1 N3 Fe1 120.21(11)
Si2 N3 Fe1 116.43(11)
Si3 N4 Si4 123.21(11)
Si3 N4 Fe1 119.03(10)
Si4 N4 Fe1 116.30(11)
C10 C1 C6 123.4(2)
C10 C1 N1 118.0(2)
C6 C1 N1 118.6(2)
N1 C2 N2 107.46(19)
N1 C2 C40 125.3(2)
N2 C2 C40 126.9(2)
C21 C3 C17 122.8(2)
C21 C3 N2 118.3(2)
C17 C3 N2 118.9(2)
C5 C4 N2 102.36(18)
C5 C4 Fe1 116.33(15)
N2 C4 Fe1 140.30(16)
C4 C5 N1 110.41(18)
C4 C5 H5 124.8
N1 C5 H5 124.8
C7 C6 C1 116.8(2)
C7 C6 C11 120.4(2)
C1 C6 C11 122.7(2)
C8 C7 C6 120.9(3)
C8 C7 H7 119.6
C6 C7 H7 119.6
C9 C8 C7 121.0(2)
C9 C8 H8 119.5
C7 C8 H8 119.5
C8 C9 C10 120.8(3)
C8 C9 H9 119.6
C10 C9 H9 119.6
C1 C10 C9 117.0(2)
C1 C10 C14 122.3(2)
C9 C10 C14 120.7(2)
C6 C11 C12 112.5(2)
C6 C11 C13 110.0(2)
C12 C11 C13 110.1(2)
C6 C11 H11 108.0
C12 C11 H11 108.0
C13 C11 H11 108.0
C11 C12 H12A 109.5
C11 C12 H12B 109.5
H12A C12 H12B 109.5
C11 C12 H12C 109.5
H12A C12 H12C 109.5
H12B C12 H12C 109.5
C11 C13 H13A 109.5
C11 C13 H13B 109.5
H13A C13 H13B 109.5
C11 C13 H13C 109.5
H13A C13 H13C 109.5
H13B C13 H13C 109.5
C15 C14 C16 110.5(3)
C15 C14 C10 111.9(2)
C16 C14 C10 111.2(2)
C15 C14 H14 107.7
C16 C14 H14 107.7
C10 C14 H14 107.7
C14 C15 H15A 109.5
C14 C15 H15B 109.5
H15A C15 H15B 109.5
C14 C15 H15C 109.5
H15A C15 H15C 109.5
H15B C15 H15C 109.5
C14 C16 H16A 109.5
C14 C16 H16B 109.5
H16A C16 H16B 109.5
C14 C16 H16C 109.5
H16A C16 H16C 109.5
H16B C16 H16C 109.5
C18 C17 C3 116.6(2)
C18 C17 C22 119.2(2)
C3 C17 C22 124.2(2)
C19 C18 C17 121.5(3)
C19 C18 H18 119.3
C17 C18 H18 119.3
C20 C19 C18 120.6(2)
C20 C19 H19 119.7
C18 C19 H19 119.7
C19 C20 C21 120.7(3)
C19 C20 H20 119.7
C21 C20 H20 119.7
C20 C21 C3 117.8(2)
C20 C21 C25 119.9(2)
C3 C21 C25 122.3(2)
C17 C22 C23 110.9(3)
C17 C22 C24 112.3(3)
C23 C22 C24 108.4(3)
C17 C22 H22 108.4
C23 C22 H22 108.4
C24 C22 H22 108.4
C22 C23 H23A 109.5
C22 C23 H23B 109.5
H23A C23 H23B 109.5
C22 C23 H23C 109.5
H23A C23 H23C 109.5
H23B C23 H23C 109.5
C22 C24 H24A 109.5
C22 C24 H24B 109.5
H24A C24 H24B 109.5
C22 C24 H24C 109.5
H24A C24 H24C 109.5
H24B C24 H24C 109.5
C27 C25 C21 111.0(2)
C27 C25 C26 110.9(3)
C21 C25 C26 110.6(2)
C27 C25 H25 108.1
C21 C25 H25 108.1
C26 C25 H25 108.1
C25 C26 H26A 109.5
C25 C26 H26B 109.5
H26A C26 H26B 109.5
C25 C26 H26C 109.5
H26A C26 H26C 109.5
H26B C26 H26C 109.5
C25 C27 H27A 109.5
C25 C27 H27B 109.5
H27A C27 H27B 109.5
C25 C27 H27C 109.5
H27A C27 H27C 109.5
H27B C27 H27C 109.5
Si1 C28 H28A 109.5
Si1 C28 H28B 109.5
H28A C28 H28B 109.5
Si1 C28 H28C 109.5
H28A C28 H28C 109.5
H28B C28 H28C 109.5
Si1 C29 H29A 109.5
Si1 C29 H29B 109.5
H29A C29 H29B 109.5
Si1 C29 H29C 109.5
H29A C29 H29C 109.5
H29B C29 H29C 109.5
Si1 C30 H30A 109.5
Si1 C30 H30B 109.5
H30A C30 H30B 109.5
Si1 C30 H30C 109.5
H30A C30 H30C 109.5
H30B C30 H30C 109.5
Si2 C31 H31A 109.5
Si2 C31 H31B 109.5
H31A C31 H31B 109.5
Si2 C31 H31C 109.5
H31A C31 H31C 109.5
H31B C31 H31C 109.5
Si2 C32 H32A 109.5
Si2 C32 H32B 109.5
H32A C32 H32B 109.5
Si2 C32 H32C 109.5
H32A C32 H32C 109.5
H32B C32 H32C 109.5
Si2 C33 H33A 109.5
Si2 C33 H33B 109.5
H33A C33 H33B 109.5
Si2 C33 H33C 109.5
H33A C33 H33C 109.5
H33B C33 H33C 109.5
Si3 C34 H34A 109.5
Si3 C34 H34B 109.5
H34A C34 H34B 109.5
Si3 C34 H34C 109.5
H34A C34 H34C 109.5
H34B C34 H34C 109.5
Si3 C35 H35A 109.5
Si3 C35 H35B 109.5
H35A C35 H35B 109.5
Si3 C35 H35C 109.5
H35A C35 H35C 109.5
H35B C35 H35C 109.5
Si3 C36 H36A 109.5
Si3 C36 H36B 109.5
H36A C36 H36B 109.5
Si3 C36 H36C 109.5
H36A C36 H36C 109.5
H36B C36 H36C 109.5
Si4 C37 H37A 109.5
Si4 C37 H37B 109.5
H37A C37 H37B 109.5
Si4 C37 H37C 109.5
H37A C37 H37C 109.5
H37B C37 H37C 109.5
Si4 C38 H38A 109.5
Si4 C38 H38B 109.5
H38A C38 H38B 109.5
Si4 C38 H38C 109.5
H38A C38 H38C 109.5
H38B C38 H38C 109.5
Si4 C39 H39A 109.5
Si4 C39 H39B 109.5
H39A C39 H39B 109.5
Si4 C39 H39C 109.5
H39A C39 H39C 109.5
H39B C39 H39C 109.5
C2 C40 H40A 109.5
C2 C40 H40B 109.5
H40A C40 H40B 109.5
C2 C40 H40C 109.5
H40A C40 H40C 109.5
H40B C40 H40C 109.5
Si3 C34A H34D 109.5
Si3 C34A H34E 109.5
H34D C34A H34E 109.5
Si3 C34A H34F 109.5
H34D C34A H34F 109.5
H34E C34A H34F 109.5
Si3 C36A H36D 109.5
Si3 C36A H36E 109.5
H36D C36A H36E 109.5
Si3 C36A H36F 109.5
H36D C36A H36F 109.5
H36E C36A H36F 109.5
Si3 C35A H35D 109.5
Si3 C35A H35E 109.5
H35D C35A H35E 109.5
Si3 C35A H35F 109.5
H35D C35A H35F 109.5
H35E C35A H35F 109.5

loop_
_geom_bond_atom_site_label_1
_geom_bond_atom_site_label_2
_geom_bond_distance
Fe1 N4 1.9459(19)
Fe1 N3 1.9732(19)
Fe1 C4 2.113(2)
Si1 N3 1.706(2)
Si1 C29 1.875(3)
Si1 C30 1.878(3)
Si1 C28 1.882(3)
Si2 N3 1.712(2)
Si2 C33 1.866(4)
Si2 C32 1.885(3)
Si2 C31 1.892(3)
Si3 N4 1.712(2)
Si3 C35 1.836(9)
Si3 C36A 1.852(4)
Si3 C34A 1.862(4)
Si3 C34 1.866(10)
Si3 C36 1.913(10)
Si3 C35A 1.919(4)
Si4 N4 1.712(2)
Si4 C37 1.864(4)
Si4 C39 1.868(4)
Si4 C38 1.875(3)
N1 C2 1.330(3)
N1 C5 1.386(3)
N1 C1 1.448(3)
N2 C2 1.341(3)
N2 C4 1.413(3)
N2 C3 1.451(3)
C1 C10 1.397(4)
C1 C6 1.402(3)
C2 C40 1.491(3)
C3 C21 1.401(4)
C3 C17 1.404(3)
C4 C5 1.366(3)
C5 H5 0.9500
C6 C7 1.397(4)
C6 C11 1.516(4)
C7 C8 1.379(4)
C7 H7 0.9500
C8 C9 1.377(4)
C8 H8 0.9500
C9 C10 1.398(4)
C9 H9 0.9500
C10 C14 1.525(4)
C11 C12 1.529(4)
C11 C13 1.535(4)
C11 H11 1.0000
C12 H12A 0.9800
C12 H12B 0.9800
C12 H12C 0.9800
C13 H13A 0.9800
C13 H13B 0.9800
C13 H13C 0.9800
C14 C15 1.521(4)
C14 C16 1.522(4)
C14 H14 1.0000
C15 H15A 0.9800
C15 H15B 0.9800
C15 H15C 0.9800
C16 H16A 0.9800
C16 H16B 0.9800
C16 H16C 0.9800
C17 C18 1.396(4)
C17 C22 1.520(4)
C18 C19 1.381(5)
C18 H18 0.9500
C19 C20 1.379(4)
C19 H19 0.9500
C20 C21 1.390(4)
C20 H20 0.9500
C21 C25 1.520(4)
C22 C23 1.529(5)
C22 C24 1.536(5)
C22 H22 1.0000
C23 H23A 0.9800
C23 H23B 0.9800
C23 H23C 0.9800
C24 H24A 0.9800
C24 H24B 0.9800
C24 H24C 0.9800
C25 C27 1.520(4)
C25 C26 1.526(5)
C25 H25 1.0000
C26 H26A 0.9800
C26 H26B 0.9800
C26 H26C 0.9800
C27 H27A 0.9800
C27 H27B 0.9800
C27 H27C 0.9800
C28 H28A 0.9800
C28 H28B 0.9800
C28 H28C 0.9800
C29 H29A 0.9800
C29 H29B 0.9800
C29 H29C 0.9800
C30 H30A 0.9800
C30 H30B 0.9800
C30 H30C 0.9800
C31 H31A 0.9800
C31 H31B 0.9800
C31 H31C 0.9800
C32 H32A 0.9800
C32 H32B 0.9800
C32 H32C 0.9800
C33 H33A 0.9800
C33 H33B 0.9800
C33 H33C 0.9800
C34 H34A 0.9800
C34 H34B 0.9800
C34 H34C 0.9800
C35 H35A 0.9800
C35 H35B 0.9800
C35 H35C 0.9800
C36 H36A 0.9800
C36 H36B 0.9800
C36 H36C 0.9800
C37 H37A 0.9800
C37 H37B 0.9800
C37 H37C 0.9800
C38 H38A 0.9800
C38 H38B 0.9800
C38 H38C 0.9800
C39 H39A 0.9800
C39 H39B 0.9800
C39 H39C 0.9800
C40 H40A 0.9800
C40 H40B 0.9800
C40 H40C 0.9800
C34A H34D 0.9800
C34A H34E 0.9800
C34A H34F 0.9800
C36A H36D 0.9800
C36A H36E 0.9800
C36A H36F 0.9800
C35A H35D 0.9800
C35A H35E 0.9800
C35A H35F 0.9800

loop_
_geom_torsion_atom_site_label_1
_geom_torsion_atom_site_label_2
_geom_torsion_atom_site_label_3
_geom_torsion_atom_site_label_4
_geom_torsion
C29 Si1 N3 Si2 -163.22(14)
C30 Si1 N3 Si2 75.76(18)
C28 Si1 N3 Si2 -43.73(18)
C29 Si1 N3 Fe1 10.40(17)
C30 Si1 N3 Fe1 -110.63(15)
C28 Si1 N3 Fe1 129.89(14)
C33 Si2 N3 Si1 -157.4(2)
C32 Si2 N3 Si1 82.84(17)
C31 Si2 N3 Si1 -38.1(2)
C33 Si2 N3 Fe1 28.8(2)
C32 Si2 N3 Fe1 -91.00(15)
C31 Si2 N3 Fe1 148.08(14)
C35 Si3 N4 Si4 -66.7(10)
C36A Si3 N4 Si4 30.3(3)
C34A Si3 N4 Si4 151.2(5)
C34 Si3 N4 Si4 157(2)
C36 Si3 N4 Si4 45.8(9)
C35A Si3 N4 Si4 -92.3(3)
C35 Si3 N4 Fe1 99.0(10)
C36A Si3 N4 Fe1 -164.0(3)
C34A Si3 N4 Fe1 -43.1(5)
C34 Si3 N4 Fe1 -38(2)
C36 Si3 N4 Fe1 -148.5(8)
C35A Si3 N4 Fe1 73.3(2)
C37 Si4 N4 Si3 155.73(19)
C39 Si4 N4 Si3 -84.7(3)
C38 Si4 N4 Si3 38.0(2)
C37 Si4 N4 Fe1 -10.3(2)
C39 Si4 N4 Fe1 109.2(2)
C38 Si4 N4 Fe1 -128.06(16)
C2 N1 C1 C10 100.8(3)
C5 N1 C1 C10 -77.7(3)
C2 N1 C1 C6 -79.3(3)
C5 N1 C1 C6 102.3(3)
C5 N1 C2 N2 1.7(3)
C1 N1 C2 N2 -177.0(2)
C5 N1 C2 C40 -172.5(2)
C1 N1 C2 C40 8.8(4)
C4 N2 C2 N1 -2.3(3)
C3 N2 C2 N1 179.3(2)
C4 N2 C2 C40 171.8(2)
C3 N2 C2 C40 -6.6(4)
C2 N2 C3 C21 99.7(3)
C4 N2 C3 C21 -78.4(3)
C2 N2 C3 C17 -78.1(3)
C4 N2 C3 C17 103.8(3)
C2 N2 C4 C5 1.9(3)
C3 N2 C4 C5 -179.8(2)
C2 N2 C4 Fe1 -165.2(2)
C3 N2 C4 Fe1 13.1(4)
N2 C4 C5 N1 -0.8(2)
Fe1 C4 C5 N1 170.07(15)
C2 N1 C5 C4 -0.5(3)
C1 N1 C5 C4 178.1(2)
C10 C1 C6 C7 -2.4(3)
N1 C1 C6 C7 177.6(2)
C10 C1 C6 C11 173.8(2)
N1 C1 C6 C11 -6.2(3)
C1 C6 C7 C8 0.6(4)
C11 C6 C7 C8 -175.7(3)
C6 C7 C8 C9 1.1(5)
C7 C8 C9 C10 -1.1(5)
C6 C1 C10 C9 2.4(3)
N1 C1 C10 C9 -177.6(2)
C6 C1 C10 C14 -177.1(2)
N1 C1 C10 C14 2.9(3)
C8 C9 C10 C1 -0.6(4)
C8 C9 C10 C14 178.9(3)
C7 C6 C11 C12 -54.5(3)
C1 C6 C11 C12 129.4(3)
C7 C6 C11 C13 68.7(3)
C1 C6 C11 C13 -107.4(3)
C1 C10 C14 C15 132.1(3)
C9 C10 C14 C15 -47.3(3)
C1 C10 C14 C16 -103.8(3)
C9 C10 C14 C16 76.7(3)
C21 C3 C17 C18 1.8(4)
N2 C3 C17 C18 179.5(2)
C21 C3 C17 C22 -176.2(3)
N2 C3 C17 C22 1.4(4)
C3 C17 C18 C19 -1.5(4)
C22 C17 C18 C19 176.7(3)
C17 C18 C19 C20 0.6(5)
C18 C19 C20 C21 0.1(4)
C19 C20 C21 C3 0.2(4)
C19 C20 C21 C25 -179.0(3)
C17 C3 C21 C20 -1.2(4)
N2 C3 C21 C20 -178.9(2)
C17 C3 C21 C25 178.0(2)
N2 C3 C21 C25 0.3(3)
C18 C17 C22 C23 -71.8(4)
C3 C17 C22 C23 106.2(3)
C18 C17 C22 C24 49.7(4)
C3 C17 C22 C24 -132.3(3)
C20 C21 C25 C27 -56.9(3)
C3 C21 C25 C27 124.0(3)
C20 C21 C25 C26 66.6(4)
C3 C21 C25 C26 -112.5(3)
